data_4332154
loop_
_publ_author_name
'Fujiwara, Hideki'
'Hayashi, Toshiki'
'Sugimoto, Toyonari'
'Nakazumi, Hiroyuki'
'Noguchi, Satoru'
'Li, Lin'
'Yokogawa, Keiichi'
'Yasuzuka, Syuma'
'Murata, Keizo'
'Mori, Takehiko'

_publ_section_title
;
 Magnetoresistance Effects Evidencing the \p&#x2212;d Interaction in
 Metallic Organic Conductors, (EDT-DSDTFVO)2&#x2022;MX4(M = Fe, Ga; X =
 Cl, Br)
;
_journal_issue 15
_journal_name_full 'Inorganic Chemistry'
_journal_page_first 5712
_journal_page_last 5714
_journal_paper_doi 10.1021/ic060034t
_journal_volume 45
_journal_year 2006
_chemical_formula_moiety '2(C11 H6 O S6 Se2), Br4 Fe '
_chemical_formula_sum 'C22 H12 Br4 Fe O2 S12 Se4'
_chemical_formula_weight 1384.45
_chemical_name_systematic
; 
 ? 
;
_space_group_IT_number 36
_symmetry_cell_setting orthorhombic
_symmetry_Int_Tables_number 36
_symmetry_space_group_name_Hall 'C 2c -2'
_symmetry_space_group_name_H-M 'C m c 21'
_atom_sites_solution_hydrogens geom
_atom_sites_solution_primary direct
_atom_sites_solution_secondary difmap
_audit_creation_method SHELXL-97
_cell_angle_alpha 90.00
_cell_angle_beta 90.00
_cell_angle_gamma 90.00
_cell_formula_units_Z 4
_cell_length_a 38.858(7)
_cell_length_b 7.1440(10)
_cell_length_c 13.278(3)
_cell_measurement_reflns_used 5400
_cell_measurement_temperature 100(2)
_cell_measurement_theta_max 27.5
_cell_measurement_theta_min 3.1
_cell_volume 3686.0(12)
_computing_structure_refinement 'SHELXL-97 (Sheldrick, 1997)'
_computing_structure_solution 'SHELXS-97 (Sheldrick, 1990)'
_diffrn_ambient_temperature 100(2)
_diffrn_detector_area_resol_mean 7.31
_diffrn_measured_fraction_theta_full 0.997
_diffrn_measured_fraction_theta_max 0.997
_diffrn_measurement_device_type 'Rigaku Mercury'
_diffrn_measurement_method \w
_diffrn_radiation_monochromator graphite
_diffrn_radiation_source 'fine-focus sealed tube'
_diffrn_radiation_type MoK\a
_diffrn_radiation_wavelength 0.71070
_diffrn_reflns_av_R_equivalents 0.0784
_diffrn_reflns_av_sigmaI/netI 0.0577
_diffrn_reflns_limit_h_max 50
_diffrn_reflns_limit_h_min -50
_diffrn_reflns_limit_k_max 9
_diffrn_reflns_limit_k_min -9
_diffrn_reflns_limit_l_max 17
_diffrn_reflns_limit_l_min -17
_diffrn_reflns_number 24144
_diffrn_reflns_theta_full 27.48
_diffrn_reflns_theta_max 27.48
_diffrn_reflns_theta_min 3.15
_exptl_absorpt_coefficient_mu 9.402
_exptl_absorpt_correction_T_max 0.9118
_exptl_absorpt_correction_T_min 0.6023
_exptl_absorpt_correction_type numerical
_exptl_absorpt_process_details
;
    Higashi, T. (1999). Program for Absorption Correction.
    Rigaku Corporation, Tokyo, Japan.
;
_exptl_crystal_colour black
_exptl_crystal_density_diffrn 2.495
_exptl_crystal_density_method 'not measured'
_exptl_crystal_description platelet
_exptl_crystal_F_000 2616
_exptl_crystal_size_max 0.06
_exptl_crystal_size_mid 0.04
_exptl_crystal_size_min 0.01
_refine_diff_density_max 1.377
_refine_diff_density_min -1.094
_refine_diff_density_rms 0.166
_refine_ls_abs_structure_details 'Flack H D (1983), Acta Cryst. A39, 876-881'
_refine_ls_abs_structure_Flack -0.005(18)
_refine_ls_extinction_coef 0.00011(6)
_refine_ls_extinction_expression Fc^*^=kFc[1+0.001xFc^2^\l^3^/sin(2\q)]^-1/4^
_refine_ls_extinction_method SHELXL
_refine_ls_goodness_of_fit_ref 0.992
_refine_ls_hydrogen_treatment constr
_refine_ls_matrix_type full
_refine_ls_number_parameters 258
_refine_ls_number_reflns 4279
_refine_ls_number_restraints 25
_refine_ls_restrained_S_all 1.001
_refine_ls_R_factor_all 0.0662
_refine_ls_R_factor_gt 0.0542
_refine_ls_shift/su_max 0.000
_refine_ls_shift/su_mean 0.000
_refine_ls_structure_factor_coef Fsqd
_refine_ls_weighting_details 'calc w=1/[\s^2^(Fo^2^)+(0.1000P)^2^+0.0000P] where P=(Fo^2^+2Fc^2^)/3'
_refine_ls_weighting_scheme calc
_refine_ls_wR_factor_gt 0.1452
_refine_ls_wR_factor_ref 0.1570
_reflns_number_gt 3450
_reflns_number_total 4279
_reflns_threshold_expression >2sigma(I)
_cod_data_source_file ic060034tsup1.cif
_cod_data_source_block '__(EDT-DSDTFVO)2FeBr4'
_cod_original_sg_symbol_H-M 'C m c 21   '
_cod_original_formula_sum 'C22 H12 Br4 Fe O2 S12 Se4 '
_cod_database_code 4332154

loop_
_symmetry_equiv_pos_as_xyz
'x, y, z'
'-x, -y, z+1/2'
'-x, y, z'
'x, -y, z+1/2'
'x+1/2, y+1/2, z'
'-x+1/2, -y+1/2, z+1/2'
'-x+1/2, y+1/2, z'
'x+1/2, -y+1/2, z+1/2'

loop_
_atom_site_label
_atom_site_type_symbol
_atom_site_fract_x
_atom_site_fract_y
_atom_site_fract_z
_atom_site_U_iso_or_equiv
_atom_site_adp_type
_atom_site_occupancy
_atom_site_symmetry_multiplicity
_atom_site_calc_flag
_atom_site_refinement_flags
_atom_site_disorder_assembly
_atom_site_disorder_group
Fe1 Fe 0.0000 -0.6256(3) -0.62547(15) 0.0364(4) Uani 1 2 d S . .
Br1 Br 0.0000 -0.6532(3) -0.44995(11) 0.0530(4) Uani 1 2 d S . .
Br2 Br 0.0000 -0.9255(2) -0.69948(12) 0.0465(4) Uani 1 2 d S . .
Br3 Br 0.04856(2) -0.46038(16) -0.67789(9) 0.0490(3) Uani 1 1 d . . .
Se1 Se 0.16347(4) 0.1026(3) -0.76304(11) 0.0305(3) Uani 0.727(2) 1 d PD A 1
Se2 Se 0.18428(3) 0.11262(19) -0.99500(10) 0.0389(4) Uani 0.727(2) 1 d PD A 1
Se3 Se 0.2910(2) 0.1114(5) -0.7439(6) 0.018(2) Uani 0.273(2) 1 d PD A 2
Se4 Se 0.27367(9) 0.1058(4) -0.9770(3) 0.0236(8) Uani 0.273(2) 1 d PD A 2
S1 S 0.08666(7) 0.0971(4) -0.8154(3) 0.0578(8) Uani 1 1 d D . .
S2 S 0.11196(10) 0.1163(5) -1.0572(3) 0.0813(12) Uani 1 1 d D . .
S3 S 0.24639(8) 0.1121(4) -0.7109(2) 0.0271(6) Uani 0.727(2) 1 d PD A 1
S4 S 0.26441(8) 0.1120(4) -0.9273(3) 0.0225(6) Uani 0.727(2) 1 d PD A 1
S5 S 0.36838(6) 0.1150(4) -0.7944(2) 0.0462(6) Uani 1 1 d D . .
S6 S 0.34321(8) 0.1152(4) -1.0117(3) 0.0636(9) Uani 1 1 d D . .
S7 S 0.20495(17) 0.1290(8) -0.7064(6) 0.0227(14) Uani 0.273(2) 1 d PD A 2
S8 S 0.19346(19) 0.1226(9) -0.9257(5) 0.0234(15) Uani 0.273(2) 1 d PD A 2
C1 C 0.0601(2) 0.136(2) -0.9236(9) 0.067(4) Uani 1 1 d . A .
H1 H 0.0370 0.0848 -0.9084 0.080 Uiso 0.727(2) 1 calc PR A 1
H2 H 0.0574 0.2732 -0.9316 0.080 Uiso 0.727(2) 1 calc PR A 1
H11 H 0.0393 0.2053 -0.9178 0.080 Uiso 0.273(2) 1 calc PR A 2
C2 C 0.0702(3) 0.065(2) -1.0152(9) 0.072(4) Uani 1 1 d . A .
H3 H 0.0538 0.1106 -1.0667 0.086 Uiso 0.727(2) 1 calc PR A 1
H4 H 0.0678 -0.0729 -1.0122 0.086 Uiso 0.727(2) 1 calc PR A 1
H12 H 0.0550 -0.0095 -1.0545 0.086 Uiso 0.273(2) 1 calc PR A 2
C3 C 0.1275(3) 0.1009(12) -0.8664(11) 0.036(3) Uani 0.727(2) 1 d PD A 1
C4 C 0.1374(4) 0.1053(12) -0.9633(10) 0.042(3) Uiso 0.727(2) 1 d PD A 1
C5 C 0.1990(3) 0.1104(8) -0.8598(10) 0.026(2) Uiso 0.727(2) 1 d PD A 1
C15 C 0.2230(5) 0.1100(10) -0.8259(12) 0.019(7) Uiso 0.273(2) 1 d PD A 2
C8 C 0.2988(3) 0.1150(11) -0.8425(8) 0.024(2) Uani 0.727(2) 1 d PD A 1
C9 C 0.3326(3) 0.1168(17) -0.8769(11) 0.034(3) Uani 0.727(2) 1 d PD A 1
C10 C 0.3971(3) 0.112(2) -0.8954(11) 0.077(4) Uani 1 1 d . A .
H5 H 0.4211 0.0989 -0.8828 0.092 Uiso 0.727(2) 1 calc PR A 1
H7 H 0.4138 0.2143 -0.8843 0.092 Uiso 0.273(2) 1 calc PR A 2
H8 H 0.4102 -0.0070 -0.8909 0.092 Uiso 0.273(2) 1 calc PR A 2
C11 C 0.3862(3) 0.1265(19) -0.9881(11) 0.070(4) Uani 1 1 d . A .
H6 H 0.4021 0.1434 -1.0418 0.084 Uiso 0.727(2) 1 calc PR A 1
H9 H 0.3974 0.0265 -1.0279 0.084 Uiso 0.273(2) 1 calc PR A 2
H10 H 0.3946 0.2474 -1.0148 0.084 Uiso 0.273(2) 1 calc PR A 2
C16 C 0.1597(8) 0.155(2) -0.750(3) 0.015(9) Uiso 0.273(2) 1 d PD A 2
C13 C 0.3180(5) 0.096(3) -0.9251(16) 0.025(6) Uiso 0.273(2) 1 d PD A 2
O1 O 0.3131(3) 0.1209(13) -0.6724(8) 0.048(2) Uani 0.727(2) 1 d PD A 1
O2 O 0.1366(4) 0.156(2) -0.6901(15) 0.023(4) Uiso 0.273(2) 1 d PD A 2
C7 C 0.2927(9) 0.1151(13) -0.735(3) 0.031(12) Uiso 0.727(2) 1 d PD A 1
C6 C 0.2324(3) 0.1106(14) -0.8347(7) 0.017(2) Uiso 0.727(2) 1 d PD A 1
C14 C 0.2568(5) 0.1162(18) -0.8442(14) 0.030(7) Uiso 0.273(2) 1 d PD A 2
C12 C 0.3259(6) 0.098(3) -0.828(2) 0.045(11) Uiso 0.273(2) 1 d PD A 2
C17 C 0.1535(5) 0.152(2) -0.8604(16) 0.029(6) Uiso 0.273(2) 1 d PD A 2
C18 C 0.1207(7) 0.122(10) -0.9125(16) 0.09(2) Uiso 0.273(2) 1 d PD A 2

loop_
_atom_site_aniso_label
_atom_site_aniso_U_11
_atom_site_aniso_U_22
_atom_site_aniso_U_33
_atom_site_aniso_U_23
_atom_site_aniso_U_13
_atom_site_aniso_U_12
Fe1 0.0215(8) 0.0595(12) 0.0282(9) -0.0031(8) 0.000 0.000
Br1 0.0400(8) 0.0907(12) 0.0284(7) -0.0024(7) 0.000 0.000
Br2 0.0340(7) 0.0597(8) 0.0458(9) -0.0064(7) 0.000 0.000
Br3 0.0284(4) 0.0701(7) 0.0484(6) 0.0005(5) 0.0014(4) -0.0085(4)
Se1 0.0247(7) 0.0419(8) 0.0248(7) 0.0040(6) 0.0036(5) 0.0039(6)
Se2 0.0271(6) 0.0681(9) 0.0216(7) 0.0100(6) 0.0023(5) 0.0039(5)
Se3 0.020(2) 0.023(3) 0.013(2) 0.0003(10) -0.0030(14) -0.0014(10)
Se4 0.0255(16) 0.0270(16) 0.0182(19) -0.0006(12) -0.0018(13) 0.0004(11)
S1 0.0222(12) 0.094(2) 0.0573(17) -0.0151(15) 0.0048(11) 0.0081(12)
S2 0.063(2) 0.092(2) 0.088(3) 0.015(2) 0.044(2) 0.0123(17)
S3 0.0388(16) 0.0298(13) 0.0128(12) 0.0007(10) 0.0032(11) -0.0048(11)
S4 0.0251(15) 0.0248(14) 0.0175(15) -0.0001(11) 0.0027(12) -0.0025(10)
S5 0.0255(11) 0.0642(15) 0.0489(16) 0.0017(12) -0.0072(10) -0.0042(10)
S6 0.0453(17) 0.0708(19) 0.075(2) 0.0310(16) -0.0160(15) -0.0107(13)
S7 0.020(3) 0.023(3) 0.025(3) 0.000(3) -0.001(3) 0.000(2)
S8 0.025(3) 0.039(4) 0.007(4) -0.004(2) -0.007(3) -0.003(3)
C1 0.011(4) 0.138(12) 0.052(7) 0.023(7) -0.005(4) 0.014(5)
C2 0.048(7) 0.135(12) 0.033(6) 0.000(7) -0.005(5) 0.016(7)
C3 0.015(5) 0.052(8) 0.042(8) -0.030(6) 0.007(5) 0.000(5)
C8 0.037(6) 0.020(5) 0.014(5) 0.003(4) -0.002(4) 0.003(4)
C9 0.032(7) 0.035(6) 0.034(8) -0.006(5) -0.007(6) -0.003(5)
C10 0.025(5) 0.141(14) 0.064(8) -0.002(8) -0.007(5) -0.003(6)
C11 0.047(7) 0.103(10) 0.059(8) 0.014(7) 0.014(6) 0.010(6)
O1 0.051(6) 0.062(6) 0.030(5) 0.001(4) -0.016(4) -0.010(4)

loop_
_atom_type_symbol
_atom_type_description
_atom_type_scat_dispersion_real
_atom_type_scat_dispersion_imag
_atom_type_scat_source
C C 0.0033 0.0016 'International Tables Vol C Tables 4.2.6.8 and 6.1.1.4'
H H 0.0000 0.0000 'International Tables Vol C Tables 4.2.6.8 and 6.1.1.4'
Br Br -0.2901 2.4595 'International Tables Vol C Tables 4.2.6.8 and 6.1.1.4'
Fe Fe 0.3463 0.8444 'International Tables Vol C Tables 4.2.6.8 and 6.1.1.4'
O O 0.0106 0.0060 'International Tables Vol C Tables 4.2.6.8 and 6.1.1.4'
S S 0.1246 0.1234 'International Tables Vol C Tables 4.2.6.8 and 6.1.1.4'
Se Se -0.0929 2.2259 'International Tables Vol C Tables 4.2.6.8 and 6.1.1.4'

loop_
_geom_angle_atom_site_label_1
_geom_angle_atom_site_label_2
_geom_angle_atom_site_label_3
_geom_angle
_geom_angle_site_symmetry_1
_geom_angle_site_symmetry_3
Br3 Fe1 Br3 108.02(10) . 3
Br3 Fe1 Br1 109.88(7) . .
Br3 Fe1 Br1 109.88(7) 3 .
Br3 Fe1 Br2 109.61(7) . .
Br3 Fe1 Br2 109.61(7) 3 .
Br1 Fe1 Br2 109.81(10) . .
C5 Se1 C3 92.6(5) . .
C4 Se2 C5 94.6(5) . .
C12 Se3 C14 95.4(11) . .
C13 Se4 C14 88.6(9) . .
C3 S1 C1 102.3(7) . .
C1 S1 C18 80.8(10) . .
C4 S2 C2 108.4(7) . .
C2 S2 C18 81.6(9) . .
C6 S3 C7 98.1(12) . .
C8 S4 C6 95.2(5) . .
C12 S5 C10 114.4(12) . .
C10 S5 C9 91.5(6) . .
C13 S6 C11 119.9(10) . .
C11 S6 C9 92.3(7) . .
C15 S7 C16 95.9(12) . .
C15 S8 C17 101.9(10) . .
C2 C1 S1 119.2(8) . .
C1 C2 S2 117.9(11) . .
C4 C3 S1 129.8(11) . .
C4 C3 Se1 117.8(9) . .
S1 C3 Se1 112.4(8) . .
C3 C4 S2 124.9(12) . .
C3 C4 Se2 119.7(10) . .
S2 C4 Se2 115.3(8) . .
C6 C5 Se2 122.1(9) . .
C6 C5 Se1 122.6(10) . .
Se2 C5 Se1 115.3(6) . .
C14 C15 S7 124.0(14) . .
C14 C15 S8 120.3(14) . .
S7 C15 S8 114.9(11) . .
C9 C8 C7 118.6(17) . .
C9 C8 S4 120.7(9) . .
C7 C8 S4 120.7(16) . .
C8 C9 S5 122.5(11) . .
C8 C9 S6 122.1(10) . .
S5 C9 S6 115.4(8) . .
C11 C10 S5 120.9(10) . .
C10 C11 S6 119.3(10) . .
O2 C16 C17 122(3) . .
O2 C16 S7 120(2) . .
C17 C16 S7 117(2) . .
C12 C13 S6 126(2) . .
C12 C13 Se4 125.3(16) . .
S6 C13 Se4 108.3(12) . .
O1 C7 C8 127(3) . .
O1 C7 S3 123(3) . .
C8 C7 S3 110(2) . .
C5 C6 S3 122.6(9) . .
C5 C6 S4 120.9(8) . .
S3 C6 S4 116.4(7) . .
C15 C14 Se3 124.4(15) . .
C15 C14 Se4 120.7(14) . .
Se3 C14 Se4 114.6(11) . .
C13 C12 S5 119(2) . .
C13 C12 Se3 116.0(17) . .
S5 C12 Se3 124.7(18) . .
C18 C17 C16 127(2) . .
C18 C17 S8 120.5(18) . .
C16 C17 S8 109.9(18) . .
C17 C18 S1 107.8(15) . .
C17 C18 S2 128.3(17) . .
S1 C18 S2 123.8(14) . .

loop_
_geom_bond_atom_site_label_1
_geom_bond_atom_site_label_2
_geom_bond_distance
_geom_bond_site_symmetry_2
Fe1 Br3 2.3323(15) .
Fe1 Br3 2.3324(15) 3
Fe1 Br1 2.339(2) .
Fe1 Br2 2.357(2) .
Se1 C5 1.887(12) .
Se1 C3 1.959(14) .
Se2 C4 1.869(14) .
Se2 C5 1.883(14) .
Se3 C12 1.76(3) .
Se3 C14 1.88(2) .
Se4 C13 1.86(2) .
Se4 C14 1.88(2) .
S1 C3 1.725(11) .
S1 C1 1.791(11) .
S1 C18 1.86(2) .
S2 C4 1.593(14) .
S2 C2 1.756(14) .
S2 C18 1.95(2) .
S3 C6 1.731(9) .
S3 C7 1.83(4) .
S4 C8 1.748(11) .
S4 C6 1.748(12) .
S5 C12 1.71(2) .
S5 C10 1.746(14) .
S5 C9 1.769(13) .
S6 C13 1.52(2) .
S6 C11 1.701(14) .
S6 C9 1.836(15) .
S7 C15 1.740(17) .
S7 C16 1.86(3) .
S8 C15 1.755(17) .
S8 C17 1.790(19) .
C1 C2 1.375(18) .
C3 C4 1.34(2) .
C5 C6 1.342(16) .
C15 C14 1.34(2) .
C8 C9 1.391(18) .
C8 C7 1.44(4) .
C10 C11 1.307(18) .
C16 O2 1.20(3) .
C16 C17 1.48(4) .
C13 C12 1.32(3) .
O1 C7 1.15(3) .
C17 C18 1.47(3) .
